data_4116660
loop_
_publ_author_name
'Chuan He'
'Stephen J. Lippard'

_publ_section_title
;
 Aminoguanidinium Hydrolysis Effected by a Hydroxo-Bridged Dicobalt(II)
 Complex as a Functional Model for Arginase and Catalyzed by Mononuclear
 Cobalt(II) Complexes
;
_journal_name_full 'Journal of the American Chemical Society'
_journal_page_first 105
_journal_page_last 113
_journal_paper_doi 10.1021/ja972524d
_journal_volume 120
_journal_year 1998
_chemical_formula_sum 'C42 H50.5 N4 O10.25 Zn'
_chemical_formula_weight 840.73
_chemical_name_systematic
; 
 ? 
;
_space_group_IT_number 14
_symmetry_cell_setting monoclinic
_symmetry_space_group_name_Hall '-P 2yn'
_symmetry_space_group_name_H-M 'P 1 21/n 1'
_atom_sites_solution_hydrogens geom
_atom_sites_solution_primary direct
_atom_sites_solution_secondary difmap
_audit_creation_method SHELXL
_cell_angle_alpha 90.00
_cell_angle_beta 101.9740(10)
_cell_angle_gamma 90.00
_cell_formula_units_Z 4
_cell_length_a 10.8213(4)
_cell_length_b 22.4132(8)
_cell_length_c 17.0439(6)
_cell_measurement_temperature 188(2)
_cell_volume 4043.9(3)
_computing_structure_refinement 'SHELXL-93 (Sheldrick, 1993)'
_computing_structure_solution 'SHELXS-86 (Sheldrick, 1990)'
_diffrn_ambient_temperature 188(2)
_diffrn_radiation_monochromator graphite
_diffrn_radiation_source 'fine-focus sealed tube'
_diffrn_radiation_type MoK\a
_diffrn_radiation_wavelength 0.71073
_diffrn_reflns_av_R_equivalents 0.0295
_diffrn_reflns_av_sigmaI/netI 0.0393
_diffrn_reflns_limit_h_max 13
_diffrn_reflns_limit_h_min -9
_diffrn_reflns_limit_k_max 25
_diffrn_reflns_limit_k_min -29
_diffrn_reflns_limit_l_max 22
_diffrn_reflns_limit_l_min -22
_diffrn_reflns_number 24884
_diffrn_reflns_theta_max 28.28
_diffrn_reflns_theta_min 1.52
_exptl_absorpt_coefficient_mu 0.671
_exptl_crystal_density_diffrn 1.381
_exptl_crystal_F_000 1770
_refine_diff_density_max 0.673
_refine_diff_density_min -0.525
_refine_diff_density_rms 0.059
_refine_ls_extinction_method none
_refine_ls_goodness_of_fit_all 1.031
_refine_ls_goodness_of_fit_obs 1.096
_refine_ls_matrix_type full
_refine_ls_number_parameters 526
_refine_ls_number_reflns 9403
_refine_ls_number_restraints 0
_refine_ls_restrained_S_all 1.037
_refine_ls_restrained_S_obs 1.096
_refine_ls_R_factor_all 0.0534
_refine_ls_R_factor_obs 0.0381
_refine_ls_shift/esd_max 0.189
_refine_ls_shift/esd_mean 0.004
_refine_ls_structure_factor_coef Fsqd
_refine_ls_weighting_details 'w=1/[\s^2^(Fo^2^)+(0.0526P)^2^+1.9111P] where P=(Fo^2^+2Fc^2^)/3'
_refine_ls_weighting_scheme calc
_refine_ls_wR_factor_all 0.1058
_refine_ls_wR_factor_obs 0.0991
_reflns_number_observed 7481
_reflns_number_total 9404
_reflns_observed_criterion >2sigma(I)
_cod_data_source_file ja972524d_6.cif
_cod_data_source_block compound6
_cod_depositor_comments
;
The following automatic conversions were performed:

'_refine_ls_weighting_scheme' value 'calc
w=1/[\s^2^(Fo^2^)+(0.0526P)^2^+1.9111P] where P=(Fo^2^+2Fc^2^)/3' was
changed to 'calc'. New tag '_refine_ls_weighting_details' was
created. The value of the new tag was set to
'w=1/[\s^2^(Fo^2^)+(0.0526P)^2^+1.9111P] where P=(Fo^2^+2Fc^2^)/3'.

Automatic conversion script
Id: cif_fix_values 3143 2015-03-26 13:38:13Z robertas 
;
_cod_original_formula_sum 'C42 H50.50 N4 O10.25 Zn'
_cod_database_code 4116660

loop_
_symmetry_equiv_pos_as_xyz
'x, y, z'
'-x+1/2, y+1/2, -z+1/2'
'-x, -y, -z'
'x-1/2, -y-1/2, z-1/2'

loop_
_atom_site_aniso_label
_atom_site_aniso_U_11
_atom_site_aniso_U_22
_atom_site_aniso_U_33
_atom_site_aniso_U_23
_atom_site_aniso_U_13
_atom_site_aniso_U_12
Zn1 0.01941(12) 0.02145(12) 0.01935(11) 0.00029(9) 0.00107(8) 0.00066(8)
N101 0.0203(8) 0.0191(8) 0.0225(8) -0.0022(6) 0.0049(6) 0.0030(6)
N201 0.0222(8) 0.0179(8) 0.0246(8) -0.0021(6) 0.0046(7) 0.0041(6)
O101 0.0284(8) 0.0247(7) 0.0309(8) -0.0038(6) -0.0026(6) 0.0032(6)
O102 0.0236(7) 0.0265(8) 0.0376(8) -0.0062(6) -0.0048(6) 0.0049(6)
O103 0.0291(8) 0.0288(8) 0.0257(7) -0.0044(6) -0.0002(6) 0.0038(6)
O104 0.0208(7) 0.0355(8) 0.0280(7) -0.0046(6) 0.0046(6) -0.0018(6)
O201 0.0214(8) 0.0557(11) 0.0411(9) -0.0241(8) -0.0024(7) 0.0034(7)
O202 0.0264(7) 0.0238(7) 0.0271(7) -0.0052(6) 0.0085(6) -0.0052(6)
O203 0.0382(9) 0.0323(9) 0.0373(9) -0.0045(7) -0.0084(7) 0.0042(7)
O204 0.0337(9) 0.0222(8) 0.0409(9) -0.0081(7) -0.0045(7) 0.0015(6)
C101 0.0189(9) 0.0199(9) 0.0276(10) 0.0003(8) 0.0035(8) -0.0022(7)
C102 0.0218(10) 0.0175(9) 0.0262(10) 0.0018(8) 0.0029(8) 0.0039(7)
C103 0.0234(10) 0.0168(9) 0.0232(9) 0.0004(7) 0.0057(8) -0.0009(7)
C104 0.0304(12) 0.0311(12) 0.0395(12) 0.0019(10) 0.0125(10) -0.0047(9)
C105 0.0272(11) 0.0415(13) 0.0382(12) 0.0038(11) 0.0021(10) 0.0138(10)
C106 0.0361(12) 0.0278(11) 0.0351(12) -0.0126(9) 0.0120(10) -0.0078(9)
C107 0.0189(9) 0.0218(9) 0.0271(10) 0.0000(8) 0.0046(8) -0.0007(7)
C108 0.0166(9) 0.0253(10) 0.0335(11) -0.0013(8) 0.0037(8) 0.0011(7)
C109 0.0200(10) 0.0238(10) 0.0275(10) -0.0007(8) 0.0032(8) 0.0064(8)
C110 0.0271(10) 0.0200(10) 0.0324(11) -0.0022(8) 0.0112(9) 0.0034(8)
C111 0.0226(10) 0.0206(9) 0.0258(10) -0.0054(8) 0.0079(8) -0.0028(7)
C112 0.0227(10) 0.0249(10) 0.0246(10) -0.0037(8) 0.0081(8) -0.0022(8)
C201 0.0232(10) 0.0232(10) 0.0232(10) -0.0002(8) 0.0013(8) 0.0013(8)
C202 0.0202(10) 0.0208(10) 0.0313(11) -0.0011(8) 0.0029(8) 0.0007(7)
C203 0.0295(11) 0.0219(10) 0.0243(10) -0.0018(8) 0.0056(8) -0.0011(8)
C204 0.0333(12) 0.0215(10) 0.0474(14) 0.0032(9) 0.0055(10) 0.0004(9)
C205 0.0188(11) 0.0309(12) 0.077(2) -0.0043(12) -0.0006(11) -0.0006(9)
C206 0.062(2) 0.0403(14) 0.0355(13) -0.0124(11) 0.0192(12) -0.0046(12)
C207 0.0191(10) 0.0190(9) 0.0318(11) -0.0032(8) 0.0015(8) 0.0019(7)
C208 0.0206(10) 0.0200(10) 0.0373(12) -0.0011(9) -0.0019(8) 0.0041(7)
C209 0.0177(10) 0.0189(10) 0.0433(12) -0.0039(9) 0.0025(9) 0.0014(7)
C210 0.0274(11) 0.0198(10) 0.0503(14) -0.0061(9) 0.0160(10) 0.0005(8)
C211 0.0301(11) 0.0234(10) 0.0294(11) -0.0068(8) 0.0097(9) 0.0003(8)
C212 0.0235(10) 0.0208(10) 0.0344(11) -0.0087(8) 0.0057(9) -0.0004(7)
C301 0.0244(10) 0.0192(9) 0.0199(9) 0.0009(7) 0.0046(7) 0.0022(7)
C302 0.0210(9) 0.0225(9) 0.0181(9) -0.0021(7) 0.0043(7) 0.0032(7)
C303 0.0236(10) 0.0195(9) 0.0216(9) -0.0008(7) 0.0013(8) 0.0030(7)
C304 0.0272(11) 0.0249(10) 0.0230(10) 0.0042(8) 0.0066(8) 0.0005(8)
C305 0.0224(10) 0.0274(10) 0.0209(9) -0.0021(8) 0.0053(8) 0.0023(8)
C306 0.0219(9) 0.0182(9) 0.0225(9) -0.0007(7) 0.0025(7) 0.0039(7)
C307 0.0311(11) 0.0215(10) 0.0335(11) 0.0025(9) 0.0043(9) 0.0057(8)
C308 0.0300(11) 0.0360(12) 0.0345(11) 0.0022(9) 0.0160(9) 0.0059(9)
O1 0.0244(8) 0.0277(8) 0.0332(8) -0.0003(7) 0.0027(7) 0.0000(6)
N1 0.0216(8) 0.0221(8) 0.0197(8) 0.0000(6) 0.0022(6) 0.0029(6)
N2 0.0222(9) 0.0252(9) 0.0241(8) 0.0018(7) 0.0057(7) 0.0001(7)
C1 0.0287(11) 0.0237(10) 0.0262(10) 0.0010(8) 0.0029(8) 0.0012(8)
C2 0.0268(11) 0.0260(11) 0.0347(11) -0.0022(9) 0.0041(9) -0.0029(8)
C3 0.0243(11) 0.0362(12) 0.0337(12) -0.0027(10) -0.0021(9) -0.0023(9)
C4 0.0238(11) 0.0361(12) 0.0281(11) 0.0030(9) -0.0030(8) 0.0033(9)
C5 0.0192(9) 0.0260(10) 0.0217(9) 0.0005(8) 0.0033(7) 0.0049(7)
C6 0.0228(10) 0.0267(10) 0.0229(10) 0.0019(8) 0.0040(8) 0.0039(8)
C7 0.0354(13) 0.0320(12) 0.0394(13) 0.0083(10) -0.0052(10) 0.0043(10)
C8 0.0463(15) 0.0334(13) 0.0446(14) 0.0167(11) 0.0027(12) 0.0079(11)
C9 0.0427(14) 0.0263(11) 0.0424(13) 0.0068(10) 0.0126(11) -0.0002(10)
C10 0.0304(11) 0.0284(11) 0.0325(11) 0.0031(9) 0.0082(9) -0.0036(8)
O1S 0.0297(9) 0.0293(9) 0.0642(12) -0.0019(8) 0.0117(8) -0.0015(7)

loop_
_atom_site_label
_atom_site_type_symbol
_atom_site_fract_x
_atom_site_fract_y
_atom_site_fract_z
_atom_site_U_iso_or_equiv
_atom_site_thermal_displace_type
_atom_site_occupancy
_atom_site_calc_flag
_atom_site_refinement_flags
Zn1 Zn 0.55239(2) 0.814282(10) 0.866198(13) 0.02050(7) Uani 1 d .
N101 N 0.43798(15) 0.99970(7) 0.71740(9) 0.0206(3) Uani 1 d .
N201 N 0.7348(2) 0.85172(7) 0.64670(10) 0.0216(3) Uani 1 d .
O101 O 0.30861(14) 0.87532(6) 0.75882(9) 0.0292(3) Uani 1 d .
O102 O 0.45623(14) 0.88914(7) 0.86980(9) 0.0309(3) Uani 1 d .
O103 O 0.27600(14) 0.97523(7) 0.61546(9) 0.0287(3) Uani 1 d .
O104 O 0.60265(13) 1.02566(7) 0.81718(9) 0.0282(3) Uani 1 d .
O201 O 0.51618(15) 0.73082(8) 0.70532(10) 0.0407(4) Uani 1 d .
O202 O 0.65465(13) 0.78729(6) 0.78820(8) 0.0254(3) Uani 1 d .
O203 O 0.5818(2) 0.81814(7) 0.54455(10) 0.0383(4) Uani 1 d .
O204 O 0.87660(15) 0.88244(7) 0.75662(10) 0.0340(4) Uani 1 d .
C101 C 0.3522(2) 0.90228(9) 0.82210(12) 0.0223(4) Uani 1 d .
C102 C 0.3081(2) 0.99729(8) 0.68117(12) 0.0221(4) Uani 1 d .
C103 C 0.4889(2) 1.02473(8) 0.79261(11) 0.0210(4) Uani 1 d .
C104 C 0.2062(2) 0.92150(10) 0.91114(14) 0.0329(5) Uani 1 d .
H10A H 0.2695(2) 0.90548(10) 0.95574(14) 0.049 Uiso 1 calc R
H10B H 0.1534(2) 0.88886(10) 0.88445(14) 0.049 Uiso 1 calc R
H10C H 0.1531(2) 0.95053(10) 0.93173(14) 0.049 Uiso 1 calc R
C105 C 0.1009(2) 1.04837(11) 0.66755(14) 0.0363(5) Uani 1 d .
H10D H 0.0408(2) 1.06609(11) 0.69668(14) 0.054 Uiso 1 calc R
H10E H 0.0600(2) 1.01544(11) 0.63412(14) 0.054 Uiso 1 calc R
H10F H 0.1283(2) 1.07871(11) 0.63343(14) 0.054 Uiso 1 calc R
C106 C 0.4649(2) 1.10179(10) 0.89257(14) 0.0323(5) Uani 1 d .
H10G H 0.4073(2) 1.11957(10) 0.92344(14) 0.049 Uiso 1 calc R
H10H H 0.4918(2) 1.13237(10) 0.85856(14) 0.049 Uiso 1 calc R
H10I H 0.5391(2) 1.08565(10) 0.92944(14) 0.049 Uiso 1 calc R
C107 C 0.2733(2) 0.95247(9) 0.85035(12) 0.0226(4) Uani 1 d .
C108 C 0.1716(2) 0.97701(9) 0.78157(13) 0.0254(4) Uani 1 d .
H10J H 0.1033(2) 0.99450(9) 0.80481(13) 0.030 Uiso 1 calc R
H10K H 0.1349(2) 0.94316(9) 0.74720(13) 0.030 Uiso 1 calc R
C109 C 0.2160(2) 1.02464(9) 0.72772(12) 0.0240(4) Uani 1 d .
C110 C 0.2818(2) 1.07513(9) 0.78072(13) 0.0258(4) Uani 1 d .
H11A H 0.3085(2) 1.10640(9) 0.74674(13) 0.031 Uiso 1 calc R
H11B H 0.2220(2) 1.09332(9) 0.81062(13) 0.031 Uiso 1 calc R
C111 C 0.3969(2) 1.05132(9) 0.83973(12) 0.0226(4) Uani 1 d .
C112 C 0.3565(2) 1.00313(9) 0.89389(12) 0.0236(4) Uani 1 d .
H11C H 0.4336(2) 0.98520(9) 0.92687(12) 0.028 Uiso 1 calc R
H11D H 0.3100(2) 1.02286(9) 0.93099(12) 0.028 Uiso 1 calc R
C201 C 0.6262(2) 0.74617(9) 0.73649(12) 0.0237(4) Uani 1 d .
C202 C 0.8423(2) 0.84318(9) 0.70767(13) 0.0244(4) Uani 1 d .
C203 C 0.6836(2) 0.80917(9) 0.58792(12) 0.0252(4) Uani 1 d .
C204 C 0.7218(2) 0.64754(10) 0.7542(2) 0.0345(5) Uani 1 d .
H20A H 0.6384(2) 0.63081(10) 0.7314(2) 0.052 Uiso 1 calc R
H20B H 0.7309(2) 0.65226(10) 0.8123(2) 0.052 Uiso 1 calc R
H20C H 0.7874(2) 0.62057(10) 0.7432(2) 0.052 Uiso 1 calc R
C205 C 1.0543(2) 0.79678(11) 0.7443(2) 0.0437(6) Uani 1 d .
H20D H 1.0612(2) 0.80797(11) 0.8006(2) 0.066 Uiso 1 calc R
H20E H 1.0868(2) 0.82927(11) 0.7158(2) 0.066 Uiso 1 calc R
H20F H 1.1038(2) 0.76055(11) 0.7412(2) 0.066 Uiso 1 calc R
C206 C 0.7473(3) 0.73948(12) 0.49080(15) 0.0448(6) Uani 1 d .
H20G H 0.6581(3) 0.73107(12) 0.46832(15) 0.067 Uiso 1 calc R
H20H H 0.7983(3) 0.70443(12) 0.48418(15) 0.067 Uiso 1 calc R
H20I H 0.7748(3) 0.77356(12) 0.46271(15) 0.067 Uiso 1 calc R
C207 C 0.7352(2) 0.70903(9) 0.71572(12) 0.0239(4) Uani 1 d .
C208 C 0.8662(2) 0.73455(9) 0.75212(13) 0.0271(4) Uani 1 d .
H20J H 0.9279(2) 0.70140(9) 0.75834(13) 0.033 Uiso 1 calc R
H20K H 0.8645(2) 0.74948(9) 0.80655(13) 0.033 Uiso 1 calc R
C209 C 0.9155(2) 0.78513(9) 0.70556(14) 0.0272(4) Uani 1 d .
C210 C 0.9019(2) 0.76755(9) 0.61782(15) 0.0313(5) Uani 1 d .
H21A H 0.9326(2) 0.80044(9) 0.58811(15) 0.038 Uiso 1 calc R
H21B H 0.9541(2) 0.73183(9) 0.61390(15) 0.038 Uiso 1 calc R
C211 C 0.7640(2) 0.75418(9) 0.58042(13) 0.0271(4) Uani 1 d .
C212 C 0.7189(2) 0.70101(9) 0.62441(13) 0.0263(4) Uani 1 d .
H21C H 0.7661(2) 0.66499(9) 0.61417(13) 0.032 Uiso 1 calc R
H21D H 0.6285(2) 0.69386(9) 0.60125(13) 0.032 Uiso 1 calc R
C301 C 0.5826(2) 0.92496(9) 0.68026(11) 0.0211(4) Uani 1 d .
H30A H 0.5557(2) 0.89686(9) 0.71496(11) 0.025 Uiso 1 calc R
C302 C 0.5288(2) 0.98148(9) 0.66985(11) 0.0205(4) Uani 1 d .
C303 C 0.5641(2) 1.02299(9) 0.61788(11) 0.0221(4) Uani 1 d .
C304 C 0.6585(2) 1.00670(9) 0.57761(12) 0.0248(4) Uani 1 d .
H30B H 0.6833(2) 1.03433(9) 0.54154(12) 0.030 Uiso 1 calc R
C305 C 0.7176(2) 0.95123(9) 0.58847(11) 0.0234(4) Uani 1 d .
C306 C 0.6762(2) 0.91034(8) 0.63902(11) 0.0212(4) Uani 1 d .
C307 C 0.5020(2) 1.08359(9) 0.60381(13) 0.0291(5) Uani 1 d .
H30C H 0.5400(2) 1.10606(9) 0.56550(13) 0.044 Uiso 1 calc R
H30D H 0.5144(2) 1.10541(9) 0.65467(13) 0.044 Uiso 1 calc R
H30E H 0.4114(2) 1.07857(9) 0.58215(13) 0.044 Uiso 1 calc R
C308 C 0.8237(2) 0.93592(11) 0.54640(14) 0.0322(5) Uani 1 d .
H30F H 0.8536(2) 0.89535(11) 0.56103(14) 0.048 Uiso 0.50 calc PR
H30G H 0.8933(2) 0.96419(11) 0.56270(14) 0.048 Uiso 0.50 calc PR
H30H H 0.7927(2) 0.93828(11) 0.48822(14) 0.048 Uiso 0.50 calc PR
O1 O 0.38864(15) 0.76548(8) 0.81167(10) 0.0289(3) Uani 1 d .
H1 H 0.3449(28) 0.7953(14) 0.7903(17) 0.045(8) Uiso 1 d .
H2 H 0.4228(29) 0.7474(14) 0.7784(19) 0.053(9) Uiso 1 d .
N1 N 0.7138(2) 0.85530(7) 0.93717(9) 0.0215(3) Uani 1 d .
N2 N 0.6144(2) 0.74893(8) 0.95459(10) 0.0237(3) Uani 1 d .
C1 C 0.7572(2) 0.90942(9) 0.92436(12) 0.0266(4) Uani 1 d .
H1B H 0.7138(2) 0.93194(9) 0.87989(12) 0.032 Uiso 1 calc R
C2 C 0.8632(2) 0.93403(10) 0.97343(13) 0.0295(5) Uani 1 d .
H2A H 0.8940(2) 0.97199(10) 0.96166(13) 0.035 Uiso 1 calc R
C3 C 0.9233(2) 0.90202(10) 1.04005(14) 0.0326(5) Uani 1 d .
H3A H 0.9943(2) 0.91833(10) 1.07586(14) 0.039 Uiso 1 calc R
C4 C 0.8782(2) 0.84572(10) 1.05375(13) 0.0305(5) Uani 1 d .
H4A H 0.9177(2) 0.82314(10) 1.09925(13) 0.037 Uiso 1 calc R
C5 C 0.7749(2) 0.82296(9) 1.00010(12) 0.0224(4) Uani 1 d .
C6 C 0.7235(2) 0.76163(9) 1.00630(12) 0.0243(4) Uani 1 d .
C7 C 0.7869(2) 0.71885(10) 1.05919(15) 0.0375(5) Uani 1 d .
H7A H 0.8632(2) 0.72866(10) 1.09558(15) 0.045 Uiso 1 calc R
C8 C 0.7369(2) 0.66187(11) 1.0579(2) 0.0424(6) Uani 1 d .
H8A H 0.7782(2) 0.63222(11) 1.0938(2) 0.051 Uiso 1 calc R
C9 C 0.6263(2) 0.64854(10) 1.00376(15) 0.0366(5) Uani 1 d .
H9A H 0.5914(2) 0.60953(10) 1.00120(15) 0.044 Uiso 1 calc R
C10 C 0.5675(2) 0.69327(10) 0.95336(13) 0.0302(5) Uani 1 d .
H10L H 0.4911(2) 0.68428(10) 0.91656(13) 0.036 Uiso 1 calc R
O1S O 0.8678(2) 1.00771(7) 0.80392(11) 0.0408(4) Uani 1 d .
O2S O 0.3752(19) 0.7851(9) 0.6984(12) 0.167(7) Uiso 0.25 d P

loop_
_atom_type_symbol
_atom_type_description
_atom_type_scat_dispersion_real
_atom_type_scat_dispersion_imag
_atom_type_scat_source
C C 0.0033 0.0016 'International Tables Vol C Tables 4.2.6.8 and 6.1.1.4'
H H 0.0000 0.0000 'International Tables Vol C Tables 4.2.6.8 and 6.1.1.4'
N N 0.0061 0.0033 'International Tables Vol C Tables 4.2.6.8 and 6.1.1.4'
O O 0.0106 0.0060 'International Tables Vol C Tables 4.2.6.8 and 6.1.1.4'
Zn Zn 0.2839 1.4301 'International Tables Vol C Tables 4.2.6.8 and 6.1.1.4'

loop_
_geom_angle_atom_site_label_1
_geom_angle_atom_site_label_2
_geom_angle_atom_site_label_3
_geom_angle
O102 Zn1 O202 130.22(6)
O102 Zn1 N2 131.09(7)
O202 Zn1 N2 97.31(6)
O102 Zn1 N1 89.48(6)
O202 Zn1 N1 90.38(6)
N2 Zn1 N1 77.93(6)
O102 Zn1 O1 93.08(6)
O202 Zn1 O1 94.59(6)
N2 Zn1 O1 93.89(6)
N1 Zn1 O1 170.93(6)
C103 N101 C102 125.5(2)
C103 N101 C302 116.0(2)
C102 N101 C302 118.1(2)
C202 N201 C203 125.2(2)
C202 N201 C306 118.0(2)
C203 N201 C306 116.6(2)
C101 O101 O1 96.66(12)
C101 O102 Zn1 125.02(13)
C201 O201 O1 102.53(13)
C201 O202 Zn1 126.58(13)
O101 C101 O102 124.5(2)
O101 C101 C107 119.3(2)
O102 C101 C107 116.1(2)
O103 C102 N101 119.3(2)
O103 C102 C109 123.6(2)
N101 C102 C109 117.1(2)
O104 C103 N101 120.0(2)
O104 C103 C111 122.5(2)
N101 C103 C111 117.5(2)
C108 C107 C112 111.0(2)
C108 C107 C104 108.1(2)
C112 C107 C104 108.5(2)
C108 C107 C101 112.2(2)
C112 C107 C101 112.4(2)
C104 C107 C101 104.4(2)
C107 C108 C109 116.1(2)
C102 C109 C110 109.3(2)
C102 C109 C105 108.6(2)
C110 C109 C105 110.6(2)
C102 C109 C108 110.3(2)
C110 C109 C108 108.9(2)
C105 C109 C108 109.1(2)
C111 C110 C109 110.3(2)
C103 C111 C110 108.8(2)
C103 C111 C106 108.1(2)
C110 C111 C106 110.8(2)
C103 C111 C112 109.8(2)
C110 C111 C112 110.2(2)
C106 C111 C112 109.0(2)
C107 C112 C111 116.0(2)
O201 C201 O202 124.7(2)
O201 C201 C207 117.4(2)
O202 C201 C207 117.6(2)
O204 C202 N201 119.8(2)
O204 C202 C209 123.1(2)
N201 C202 C209 116.9(2)
O203 C203 N201 119.7(2)
O203 C203 C211 123.0(2)
N201 C203 C211 117.2(2)
C208 C207 C212 110.8(2)
C208 C207 C201 113.1(2)
C212 C207 C201 111.2(2)
C208 C207 C204 108.7(2)
C212 C207 C204 108.9(2)
C201 C207 C204 103.9(2)
C207 C208 C209 117.1(2)
C210 C209 C202 107.4(2)
C210 C209 C205 110.7(2)
C202 C209 C205 108.1(2)
C210 C209 C208 110.0(2)
C202 C209 C208 112.2(2)
C205 C209 C208 108.4(2)
C211 C210 C209 110.3(2)
C210 C211 C203 109.3(2)
C210 C211 C206 111.2(2)
C203 C211 C206 107.7(2)
C210 C211 C212 109.2(2)
C203 C211 C212 109.9(2)
C206 C211 C212 109.5(2)
C211 C212 C207 114.8(2)
C306 C301 C302 118.8(2)
C301 C302 C303 121.9(2)
C301 C302 N101 119.8(2)
C303 C302 N101 118.2(2)
C302 C303 C304 117.7(2)
C302 C303 C307 122.0(2)
C304 C303 C307 120.3(2)
C305 C304 C303 122.2(2)
C304 C305 C306 118.1(2)
C304 C305 C308 120.8(2)
C306 C305 C308 121.1(2)
C301 C306 C305 121.3(2)
C301 C306 N201 121.3(2)
C305 C306 N201 117.4(2)
Zn1 O1 O201 86.79(7)
Zn1 O1 O101 81.80(6)
O201 O1 O101 102.62(8)
C1 N1 C5 119.2(2)
C1 N1 Zn1 125.29(13)
C5 N1 Zn1 115.56(13)
C10 N2 C6 118.8(2)
C10 N2 Zn1 124.74(14)
C6 N2 Zn1 115.21(13)
N1 C1 C2 122.6(2)
C1 C2 C3 118.5(2)
C2 C3 C4 119.1(2)
C5 C4 C3 119.1(2)
N1 C5 C4 121.5(2)
N1 C5 C6 115.0(2)
C4 C5 C6 123.5(2)
N2 C6 C7 121.6(2)
N2 C6 C5 115.8(2)
C7 C6 C5 122.5(2)
C8 C7 C6 119.0(2)
C9 C8 C7 119.4(2)
C8 C9 C10 118.7(2)
N2 C10 C9 122.5(2)

loop_
_geom_bond_atom_site_label_1
_geom_bond_atom_site_label_2
_geom_bond_distance
Zn1 O102 1.9819(15)
Zn1 O202 1.9921(14)
Zn1 N2 2.109(2)
Zn1 N1 2.117(2)
Zn1 O1 2.125(2)
N101 C103 1.403(2)
N101 C102 1.414(2)
N101 C302 1.456(2)
N201 C202 1.403(3)
N201 C203 1.411(3)
N201 C306 1.453(2)
O101 C101 1.241(2)
O101 O1 2.702(2)
O102 C101 1.278(2)
O103 C102 1.208(2)
O104 C103 1.215(2)
O201 C201 1.247(3)
O201 O1 2.614(2)
O202 C201 1.268(2)
O203 C203 1.210(3)
O204 C202 1.216(2)
C101 C107 1.548(3)
C102 C109 1.526(3)
C103 C111 1.525(3)
C104 C107 1.548(3)
C105 C109 1.535(3)
C106 C111 1.536(3)
C107 C108 1.534(3)
C107 C112 1.540(3)
C108 C109 1.548(3)
C109 C110 1.529(3)
C110 C111 1.526(3)
C111 C112 1.542(3)
C201 C207 1.544(3)
C202 C209 1.527(3)
C203 C211 1.529(3)
C204 C207 1.546(3)
C205 C209 1.533(3)
C206 C211 1.536(3)
C207 C208 1.535(3)
C207 C212 1.540(3)
C208 C209 1.541(3)
C209 C210 1.524(3)
C210 C211 1.525(3)
C211 C212 1.540(3)
C301 C306 1.387(3)
C301 C302 1.390(3)
C302 C303 1.391(3)
C303 C304 1.392(3)
C303 C307 1.512(3)
C304 C305 1.393(3)
C305 C306 1.394(3)
C305 C308 1.513(3)
N1 C1 1.335(3)
N1 C5 1.348(2)
N2 C10 1.345(3)
N2 C6 1.349(3)
C1 C2 1.386(3)
C2 C3 1.386(3)
C3 C4 1.390(3)
C4 C5 1.386(3)
C5 C6 1.495(3)
C6 C7 1.395(3)
C7 C8 1.385(4)
C8 C9 1.384(4)
C9 C10 1.386(3)
